data_4034338
loop_
_publ_author_name
'Porey, Arka'
'Santra, Surojit'
'Guin, Joyram'

_publ_section_title
;
 Highly Enantioselective Synthesis of Functionalized Glutarimide Using
 Oxidative N-Heterocyclic Carbene Catalysis: A Formal Synthesis of
 (-)-Paroxetine.
;
_journal_issue 9
_journal_name_full 'The Journal of organic chemistry'
_journal_page_first 5313
_journal_page_last 5327
_journal_paper_doi 10.1021/acs.joc.9b00320
_journal_volume 84
_journal_year 2019
_chemical_absolute_configuration ad
_chemical_formula_moiety 'C27 H30 N2 O5 S'
_chemical_formula_sum 'C27 H30 N2 O5 S'
_chemical_formula_weight 494.59
_space_group_crystal_system orthorhombic
_space_group_IT_number 19
_space_group_name_Hall 'P 2ac 2ab'
_space_group_name_H-M_alt 'P 21 21 21'
_atom_sites_solution_hydrogens geom
_atom_sites_solution_primary dual
_audit_creation_date 2018-11-07
_audit_creation_method
;
Olex2 1.2
(compiled 2018.05.29 svn.r3508 for OlexSys, GUI svn.r5506)
;
_cell_angle_alpha 90
_cell_angle_beta 90
_cell_angle_gamma 90
_cell_formula_units_Z 4
_cell_length_a 9.3800(10)
_cell_length_b 11.2730(11)
_cell_length_c 25.440(3)
_cell_measurement_reflns_used 8273
_cell_measurement_temperature 300(2)
_cell_measurement_theta_max 24.57
_cell_measurement_theta_min 2.31
_cell_volume 2690.0(5)
_computing_cell_refinement 'SAINT V8.38A (?, 2016)'
_computing_data_reduction 'SAINT V8.38A (?, 2016)'
_computing_molecular_graphics 'Olex2 (Dolomanov et al., 2009)'
_computing_publication_material 'Olex2 (Dolomanov et al., 2009)'
_computing_structure_refinement 'ShelXL (Sheldrick, 2015)'
_computing_structure_solution 'XT (Sheldrick, 2015)'
_diffrn_ambient_temperature 300.27
_diffrn_measured_fraction_theta_full 0.998
_diffrn_measured_fraction_theta_max 0.997
_diffrn_measurement_device_type 'Bruker APEX-II CCD'
_diffrn_measurement_method '\f and \w scans'
_diffrn_radiation_type MoK\a
_diffrn_radiation_wavelength 0.71073
_diffrn_reflns_av_R_equivalents 0.0844
_diffrn_reflns_av_unetI/netI 0.0716
_diffrn_reflns_Laue_measured_fraction_full 0.998
_diffrn_reflns_Laue_measured_fraction_max 0.997
_diffrn_reflns_limit_h_max 11
_diffrn_reflns_limit_h_min -11
_diffrn_reflns_limit_k_max 14
_diffrn_reflns_limit_k_min -14
_diffrn_reflns_limit_l_max 31
_diffrn_reflns_limit_l_min -28
_diffrn_reflns_number 25526
_diffrn_reflns_point_group_measured_fraction_full 0.999
_diffrn_reflns_point_group_measured_fraction_max 0.998
_diffrn_reflns_theta_full 25.242
_diffrn_reflns_theta_max 26.392
_diffrn_reflns_theta_min 2.314
_diffrn_standards_number 0
_exptl_absorpt_coefficient_mu 0.158
_exptl_absorpt_correction_T_max 0.7454
_exptl_absorpt_correction_T_min 0.4113
_exptl_absorpt_correction_type multi-scan
_exptl_absorpt_process_details
;
SADABS-2016/2 (Bruker,2016/2) was used for absorption correction.
wR2(int) was 0.1546 before and 0.0955 after correction.
The Ratio of minimum to maximum transmission is 0.5518.
The \l/2 correction factor is Not present.
;
_exptl_crystal_colour Colourless
_exptl_crystal_density_diffrn 1.221
_exptl_crystal_description needle
_exptl_crystal_F_000 1048
_refine_diff_density_max 0.265
_refine_diff_density_min -0.280
_refine_diff_density_rms 0.040
_refine_ls_abs_structure_details
;
 Flack x determined using 1390 quotients [(I+)-(I-)]/[(I+)+(I-)]
 (Parsons, Flack and Wagner, Acta Cryst. B69 (2013) 249-259).
;
_refine_ls_abs_structure_Flack 0.07(6)
_refine_ls_extinction_method none
_refine_ls_goodness_of_fit_ref 1.052
_refine_ls_hydrogen_treatment constr
_refine_ls_matrix_type full
_refine_ls_number_parameters 319
_refine_ls_number_reflns 5502
_refine_ls_number_restraints 0
_refine_ls_restrained_S_all 1.052
_refine_ls_R_factor_all 0.0803
_refine_ls_R_factor_gt 0.0598
_refine_ls_shift/su_max 0.000
_refine_ls_shift/su_mean 0.000
_refine_ls_structure_factor_coef Fsqd
_refine_ls_weighting_details 'w=1/[\s^2^(Fo^2^)+(0.0554P)^2^+0.7697P] where P=(Fo^2^+2Fc^2^)/3'
_refine_ls_weighting_scheme calc
_refine_ls_wR_factor_gt 0.1382
_refine_ls_wR_factor_ref 0.1483
_reflns_Friedel_coverage 0.762
_reflns_Friedel_fraction_full 1.000
_reflns_Friedel_fraction_max 0.998
_reflns_number_gt 4196
_reflns_number_total 5502
_reflns_threshold_expression 'I > 2\s(I)'
_cod_data_source_file jo9b00320_si_004.cif
_cod_data_source_block mo_jgog251018_0m
_cod_original_cell_volume 2690.1(5)
_cod_database_code 4034338
_shelxl_version_number 2014-3
_shelx_space_group_comment
;
The symmetry employed for this shelxl refinement is uniquely defined
by the following loop, which should always be used as a source of
symmetry information in preference to the above space-group names.
They are only intended as comments.
;
_olex2_refinement_description
;
1. Fixed Uiso
 At 1.2 times of:
  All C(H) groups, All C(H,H) groups, All N(H) groups
 At 1.5 times of:
  All C(H,H,H) groups
2.a Ternary CH refined with riding coordinates:
 C009(H009), C00B(H00C)
2.b Secondary CH2 refined with riding coordinates:
 C00A(H00A,H00B), C00J(H00D,H00E)
2.c Aromatic/amide H refined with riding coordinates:
 N004(H004), N005(H005), C00G(H00G), C00H(H00H), C00K(H00K), C00L(H00L),
 C00M(H00M), C00N(H00N), C00O(H00O), C00Q(H00Q), C00R(H00R), C00S(H00S),
 C00U(H00U), C00V(H00V), C00W(H00W)
2.d Idealised Me refined as rotating group:
 C00X(H00F,H00I,H00J), C00Y(H00P,H00T,H00X), C00Z(H00Y,H,HA)
;
_olex2_submission_special_instructions 'No special instructions were received'

loop_
_space_group_symop_operation_xyz
'x, y, z'
'-x+1/2, -y, z+1/2'
'-x, y+1/2, -z+1/2'
'x+1/2, -y+1/2, -z'

loop_
_atom_site_label
_atom_site_type_symbol
_atom_site_fract_x
_atom_site_fract_y
_atom_site_fract_z
_atom_site_U_iso_or_equiv
_atom_site_adp_type
_atom_site_occupancy
_atom_site_site_symmetry_order
_atom_site_calc_flag
_atom_site_refinement_flags_posn
S001 S 1.01776(14) 0.65733(12) 0.56440(5) 0.0684(4) Uani 1 1 d .
O002 O 0.7846(3) 0.2549(3) 0.44272(10) 0.0513(7) Uani 1 1 d .
O003 O 0.7795(3) 0.1318(2) 0.54376(12) 0.0513(8) Uani 1 1 d .
N004 N 0.5456(3) 0.1151(3) 0.56425(13) 0.0428(8) Uani 1 1 d .
H004 H 0.4644 0.1489 0.5596 0.051 Uiso 1 1 calc R
N005 N 0.5560(3) 0.2957(3) 0.42121(12) 0.0433(8) Uani 1 1 d .
H005 H 0.4720 0.3040 0.4343 0.052 Uiso 1 1 calc R
O006 O 0.9163(3) 0.5715(3) 0.53412(13) 0.0602(9) Uani 1 1 d .
C007 C 0.6615(4) 0.2756(3) 0.45563(14) 0.0375(8) Uani 1 1 d .
C008 C 0.6561(4) 0.1697(3) 0.54180(14) 0.0367(8) Uani 1 1 d .
C009 C 0.7028(4) 0.3880(3) 0.53955(14) 0.0356(8) Uani 1 1 d .
H009 H 0.8042 0.3670 0.5392 0.043 Uiso 1 1 calc R
C00A C 0.6858(5) 0.5029(4) 0.50813(17) 0.0485(10) Uani 1 1 d .
H00A H 0.7190 0.4898 0.4725 0.058 Uiso 1 1 calc R
H00B H 0.5854 0.5232 0.5064 0.058 Uiso 1 1 calc R
C00B C 0.6200(3) 0.2845(3) 0.51343(14) 0.0340(8) Uani 1 1 d .
H00C H 0.5173 0.2995 0.5162 0.041 Uiso 1 1 calc R
C00C C 0.5671(4) 0.3050(4) 0.36520(15) 0.0477(10) Uani 1 1 d .
C00D C 0.5420(5) 0.0091(4) 0.59479(15) 0.0459(10) Uani 1 1 d .
C00E C 0.6596(4) 0.4063(3) 0.59647(15) 0.0410(9) Uani 1 1 d .
O00F O 1.0177(5) 0.7675(4) 0.5400(2) 0.1179(17) Uani 1 1 d .
C00G C 0.6568(6) -0.0655(4) 0.60198(19) 0.0601(12) Uani 1 1 d .
H00G H 0.7446 -0.0487 0.5867 0.072 Uiso 1 1 calc R
C00H C 0.4124(5) -0.0163(4) 0.61775(16) 0.0531(11) Uani 1 1 d .
H00H H 0.3373 0.0367 0.6133 0.064 Uiso 1 1 calc R
O00I O 0.9835(5) 0.6550(5) 0.61833(16) 0.130(2) Uani 1 1 d .
C00J C 0.7666(5) 0.6060(4) 0.5315(2) 0.0593(12) Uani 1 1 d .
H00D H 0.7555 0.6760 0.5097 0.071 Uiso 1 1 calc R
H00E H 0.7309 0.6238 0.5664 0.071 Uiso 1 1 calc R
C00K C 0.4581(5) 0.3618(4) 0.33965(17) 0.0596(12) Uani 1 1 d .
H00K H 0.3825 0.3926 0.3590 0.072 Uiso 1 1 calc R
C00L C 0.7617(6) 0.4032(5) 0.63541(18) 0.0632(13) Uani 1 1 d .
H00L H 0.8562 0.3876 0.6267 0.076 Uiso 1 1 calc R
C00M C 0.6785(5) 0.2577(5) 0.33694(18) 0.0673(14) Uani 1 1 d .
H00M H 0.7522 0.2180 0.3539 0.081 Uiso 1 1 calc R
C00N C 0.5218(5) 0.4325(5) 0.61018(19) 0.0639(13) Uani 1 1 d .
H00N H 0.4517 0.4349 0.5843 0.077 Uiso 1 1 calc R
C00O C 0.5877(8) 0.4515(6) 0.7006(2) 0.0896(19) Uani 1 1 d .
H00O H 0.5641 0.4678 0.7354 0.107 Uiso 1 1 calc R
C00P C 0.3902(7) -0.1178(5) 0.64714(19) 0.0699(16) Uani 1 1 d .
C00Q C 0.6382(8) -0.1657(5) 0.6324(2) 0.0798(17) Uani 1 1 d .
H00Q H 0.7150 -0.2162 0.6383 0.096 Uiso 1 1 calc R
C00R C 0.4854(7) 0.4556(5) 0.6621(2) 0.0852(18) Uani 1 1 d .
H00R H 0.3916 0.4738 0.6708 0.102 Uiso 1 1 calc R
C00S C 0.6786(7) 0.2704(7) 0.2827(2) 0.0921(19) Uani 1 1 d .
H00S H 0.7538 0.2393 0.2633 0.111 Uiso 1 1 calc R
C00T C 0.4588(7) 0.3742(5) 0.2852(2) 0.0789(17) Uani 1 1 d .
C00U C 0.5050(8) -0.1921(5) 0.6543(2) 0.0839(18) Uani 1 1 d .
H00U H 0.4940 -0.2609 0.6741 0.101 Uiso 1 1 calc R
C00V C 0.5711(8) 0.3274(6) 0.2574(2) 0.0888(19) Uani 1 1 d .
H00V H 0.5734 0.3347 0.2210 0.107 Uiso 1 1 calc R
C00W C 0.7249(8) 0.4233(7) 0.6872(2) 0.0950(19) Uani 1 1 d .
H00W H 0.7941 0.4175 0.7132 0.114 Uiso 1 1 calc R
C00X C 0.2456(7) -0.1442(6) 0.6698(2) 0.102(2) Uani 1 1 d .
H00F H 0.2125 -0.0766 0.6893 0.153 Uiso 1 1 calc GR
H00I H 0.2520 -0.2115 0.6928 0.153 Uiso 1 1 calc GR
H00J H 0.1799 -0.1611 0.6419 0.153 Uiso 1 1 calc GR
C00Y C 1.1772(6) 0.5873(6) 0.5527(3) 0.099(2) Uani 1 1 d .
H00P H 1.1933 0.5827 0.5155 0.148 Uiso 1 1 calc GR
H00T H 1.1743 0.5087 0.5672 0.148 Uiso 1 1 calc GR
H00X H 1.2530 0.6313 0.5688 0.148 Uiso 1 1 calc GR
C00Z C 0.3393(10) 0.4400(7) 0.2584(3) 0.133(3) Uani 1 1 d .
H00Y H 0.2503 0.4015 0.2660 0.200 Uiso 1 1 calc GR
H H 0.3550 0.4401 0.2211 0.200 Uiso 1 1 calc GR
HA H 0.3364 0.5202 0.2710 0.200 Uiso 1 1 calc GR

loop_
_atom_site_aniso_label
_atom_site_aniso_U_11
_atom_site_aniso_U_22
_atom_site_aniso_U_33
_atom_site_aniso_U_23
_atom_site_aniso_U_13
_atom_site_aniso_U_12
S001 0.0692(8) 0.0661(8) 0.0700(8) -0.0167(7) 0.0104(7) -0.0268(6)
O002 0.0270(13) 0.081(2) 0.0461(15) -0.0039(16) 0.0038(12) 0.0045(13)
O003 0.0294(13) 0.0499(16) 0.075(2) 0.0101(15) -0.0056(13) 0.0080(12)
N004 0.0309(15) 0.0470(18) 0.0505(19) 0.0090(16) -0.0034(14) 0.0004(14)
N005 0.0273(15) 0.066(2) 0.0368(16) -0.0006(15) 0.0002(13) 0.0008(15)
O006 0.0602(19) 0.0537(18) 0.067(2) -0.0105(17) -0.0011(16) -0.0124(15)
C007 0.0261(16) 0.046(2) 0.040(2) -0.0025(18) 0.0006(16) -0.0022(16)
C008 0.0298(17) 0.043(2) 0.0373(19) -0.0038(17) -0.0055(16) -0.0008(16)
C009 0.0296(18) 0.041(2) 0.0364(19) 0.0007(17) -0.0024(15) -0.0011(15)
C00A 0.051(2) 0.043(2) 0.051(2) 0.006(2) -0.0043(19) 0.0023(19)
C00B 0.0204(15) 0.045(2) 0.0365(19) 0.0009(17) -0.0022(14) 0.0004(15)
C00C 0.047(2) 0.061(3) 0.036(2) -0.002(2) -0.0035(18) -0.010(2)
C00D 0.056(2) 0.044(2) 0.038(2) 0.0034(18) -0.0086(19) -0.008(2)
C00E 0.044(2) 0.037(2) 0.042(2) -0.0048(18) -0.0004(18) -0.0027(17)
O00F 0.107(3) 0.064(2) 0.183(5) 0.011(3) 0.018(3) -0.029(3)
C00G 0.077(3) 0.047(2) 0.056(3) 0.000(2) -0.003(3) 0.009(3)
C00H 0.063(3) 0.056(3) 0.041(2) 0.009(2) -0.006(2) -0.014(2)
O00I 0.131(4) 0.198(5) 0.063(2) -0.045(3) 0.021(3) -0.060(4)
C00J 0.067(3) 0.042(2) 0.068(3) 0.006(2) -0.009(2) -0.001(2)
C00K 0.068(3) 0.067(3) 0.044(2) 0.006(2) -0.010(2) 0.006(3)
C00L 0.067(3) 0.077(3) 0.046(3) 0.003(2) -0.004(2) 0.008(3)
C00M 0.061(3) 0.098(4) 0.043(2) -0.005(3) 0.006(2) 0.015(3)
C00N 0.052(3) 0.082(3) 0.058(3) -0.023(3) 0.009(2) -0.003(2)
C00O 0.119(5) 0.101(5) 0.049(3) -0.015(3) 0.013(4) -0.011(4)
C00P 0.105(4) 0.061(3) 0.044(3) 0.003(2) 0.000(3) -0.027(3)
C00Q 0.126(5) 0.047(3) 0.067(3) 0.003(3) -0.006(4) 0.017(3)
C00R 0.084(4) 0.089(4) 0.083(4) -0.029(3) 0.036(4) -0.014(3)
C00S 0.104(5) 0.128(5) 0.045(3) -0.011(3) 0.015(3) 0.006(4)
C00T 0.119(5) 0.070(3) 0.047(3) 0.007(3) -0.022(3) -0.002(3)
C00U 0.144(6) 0.047(3) 0.060(3) 0.009(2) 0.003(4) -0.016(4)
C00V 0.132(6) 0.098(4) 0.037(3) 0.003(3) 0.008(3) -0.004(4)
C00W 0.108(5) 0.124(5) 0.052(3) -0.007(3) -0.012(3) 0.005(5)
C00X 0.131(6) 0.111(5) 0.063(3) 0.013(3) 0.011(4) -0.067(5)
C00Y 0.076(4) 0.098(5) 0.123(6) -0.017(4) -0.012(4) -0.012(3)
C00Z 0.197(9) 0.140(7) 0.064(4) -0.001(4) -0.047(5) 0.064(7)

loop_
_atom_type_symbol
_atom_type_description
_atom_type_scat_dispersion_real
_atom_type_scat_dispersion_imag
_atom_type_scat_source
C C 0.0033 0.0016 'International Tables Vol C Tables 4.2.6.8 and 6.1.1.4'
H H 0.0000 0.0000 'International Tables Vol C Tables 4.2.6.8 and 6.1.1.4'
N N 0.0061 0.0033 'International Tables Vol C Tables 4.2.6.8 and 6.1.1.4'
O O 0.0106 0.0060 'International Tables Vol C Tables 4.2.6.8 and 6.1.1.4'
S S 0.1246 0.1234 'International Tables Vol C Tables 4.2.6.8 and 6.1.1.4'

loop_
_geom_angle_atom_site_label_1
_geom_angle_atom_site_label_2
_geom_angle_atom_site_label_3
_geom_angle
O006 S001 C00Y 99.2(3)
O00F S001 O006 109.5(3)
O00F S001 O00I 116.9(3)
O00F S001 C00Y 109.5(3)
O00I S001 O006 109.3(2)
O00I S001 C00Y 111.0(4)
C008 N004 C00D 129.7(3)
C007 N005 C00C 127.5(3)
C00J O006 S001 116.4(3)
O002 C007 N005 123.6(3)
O002 C007 C00B 120.9(3)
N005 C007 C00B 115.5(3)
O003 C008 N004 123.5(4)
O003 C008 C00B 121.5(3)
N004 C008 C00B 115.0(3)
C00A C009 C00B 111.1(3)
C00E C009 C00A 110.8(3)
C00E C009 C00B 112.2(3)
C00J C00A C009 113.1(3)
C007 C00B C009 109.5(3)
C008 C00B C007 110.2(3)
C008 C00B C009 109.0(3)
C00K C00C N005 116.9(4)
C00K C00C C00M 120.0(4)
C00M C00C N005 123.1(4)
C00G C00D N004 124.4(4)
C00G C00D C00H 120.4(4)
C00H C00D N004 115.2(4)
C00L C00E C009 119.8(4)
C00N C00E C009 121.6(4)
C00N C00E C00L 118.5(4)
C00D C00G C00Q 118.4(5)
C00D C00H C00P 122.2(5)
O006 C00J C00A 107.3(4)
C00C C00K C00T 121.0(5)
C00E C00L C00W 120.5(5)
C00C C00M C00S 118.7(5)
C00E C00N C00R 120.9(5)
C00W C00O C00R 119.1(5)
C00H C00P C00X 120.4(6)
C00U C00P C00H 117.2(5)
C00U C00P C00X 122.3(5)
C00G C00Q C00U 120.7(5)
C00O C00R C00N 120.1(6)
C00V C00S C00M 121.3(6)
C00K C00T C00Z 119.7(6)
C00V C00T C00K 118.5(5)
C00V C00T C00Z 121.8(5)
C00P C00U C00Q 121.0(5)
C00S C00V C00T 120.5(5)
C00O C00W C00L 120.8(6)

loop_
_geom_bond_atom_site_label_1
_geom_bond_atom_site_label_2
_geom_bond_distance
S001 O006 1.561(3)
S001 O00F 1.389(4)
S001 O00I 1.409(4)
S001 C00Y 1.717(6)
O002 C007 1.222(4)
O003 C008 1.235(4)
N004 C008 1.334(5)
N004 C00D 1.426(5)
N005 C007 1.341(4)
N005 C00C 1.433(5)
O006 C00J 1.458(5)
C007 C00B 1.525(5)
C008 C00B 1.521(5)
C009 C00A 1.531(5)
C009 C00B 1.551(5)
C009 C00E 1.518(5)
C00A C00J 1.509(6)
C00C C00K 1.370(6)
C00C C00M 1.376(6)
C00D C00G 1.378(6)
C00D C00H 1.379(6)
C00E C00L 1.378(6)
C00E C00N 1.371(6)
C00G C00Q 1.380(7)
C00H C00P 1.383(7)
C00K C00T 1.392(7)
C00L C00W 1.380(7)
C00M C00S 1.387(7)
C00N C00R 1.390(7)
C00O C00R 1.372(9)
C00O C00W 1.369(9)
C00P C00U 1.377(9)
C00P C00X 1.504(8)
C00Q C00U 1.401(9)
C00S C00V 1.358(8)
C00T C00V 1.374(8)
C00T C00Z 1.507(8)
